data_7053092
loop_
_publ_author_name
'Yuan, Shuai'
'Deng, Yong-Kai'
'Wang, Xing-Po'
'Sun, Di'

_publ_section_title
;
 A temperature-sensitive luminescent Ag20 nanocluster templated by
 carbonate in situ generated from atmospheric CO2 fixation
;
_journal_issue 10
_journal_name_full 'New Journal of Chemistry'
_journal_page_first 2973
_journal_paper_doi 10.1039/c3nj00645j
_journal_volume 37
_journal_year 2013
_chemical_formula_sum 'C59 H132 Ag20 N14 O33 S10'
_chemical_formula_weight 4043.79
_chemical_name_systematic
; 
 ? 
;
_space_group_crystal_system monoclinic
_space_group_IT_number 14
_space_group_name_Hall '-P 2yn'
_space_group_name_H-M_alt 'P 1 21/n 1'
_symmetry_space_group_name_Hall '-P 2yn'
_symmetry_space_group_name_H-M 'P 1 21/n 1'
_atom_sites_solution_hydrogens geom
_atom_sites_solution_primary direct
_atom_sites_solution_secondary difmap
_audit_creation_method SHELXL-97
_cell_angle_alpha 90.00
_cell_angle_beta 92.474(2)
_cell_angle_gamma 90.00
_cell_formula_units_Z 2
_cell_length_a 16.9534(18)
_cell_length_b 12.6293(13)
_cell_length_c 26.729(3)
_cell_measurement_reflns_used 2900
_cell_measurement_temperature 120(2)
_cell_measurement_theta_max 38.014
_cell_measurement_theta_min 4.803
_cell_volume 5717.6(11)
_computing_cell_refinement 'SAINT+ ver. (Bruker, 2001)'
_computing_data_collection 'APEX2  (Bruker, 2008)'
_computing_data_reduction 'SAINT+ ver. (Bruker, 2001)'
_computing_molecular_graphics 'SHELXTL (Sheldrick, 2008)'
_computing_publication_material 'SHELXTL (Sheldrick, 2008)'
_computing_structure_refinement 'SHELXTL (Sheldrick, 2008)'
_computing_structure_solution 'SHELXTL (Sheldrick, 2008)'
_diffrn_ambient_temperature 120(2)
_diffrn_measured_fraction_theta_full 0.996
_diffrn_measured_fraction_theta_max 0.996
_diffrn_measurement_device_type 'Bruker SMART APEX II CCD area detector'
_diffrn_radiation_monochromator graphite
_diffrn_radiation_source 'fine-focus sealed tube'
_diffrn_radiation_type MoK\a
_diffrn_radiation_wavelength 0.71073
_diffrn_reflns_av_R_equivalents 0.0815
_diffrn_reflns_av_sigmaI/netI 0.1086
_diffrn_reflns_limit_h_max 19
_diffrn_reflns_limit_h_min -20
_diffrn_reflns_limit_k_max 15
_diffrn_reflns_limit_k_min -8
_diffrn_reflns_limit_l_max 31
_diffrn_reflns_limit_l_min -31
_diffrn_reflns_number 27333
_diffrn_reflns_theta_full 25.00
_diffrn_reflns_theta_max 25.00
_diffrn_reflns_theta_min 1.78
_exptl_absorpt_coefficient_mu 3.590
_exptl_absorpt_correction_T_max 0.7622
_exptl_absorpt_correction_T_min 0.6726
_exptl_absorpt_correction_type multi-scan
_exptl_absorpt_process_details sadabs
_exptl_crystal_colour colorless
_exptl_crystal_density_diffrn 2.349
_exptl_crystal_density_method 'not measured'
_exptl_crystal_description block
_exptl_crystal_F_000 3896
_exptl_crystal_size_max 0.12
_exptl_crystal_size_mid 0.10
_exptl_crystal_size_min 0.08
_refine_diff_density_max 2.214
_refine_diff_density_min -1.560
_refine_diff_density_rms 0.206
_refine_ls_extinction_method none
_refine_ls_goodness_of_fit_ref 1.001
_refine_ls_hydrogen_treatment constr
_refine_ls_matrix_type full
_refine_ls_number_parameters 692
_refine_ls_number_reflns 10019
_refine_ls_number_restraints 195
_refine_ls_restrained_S_all 1.006
_refine_ls_R_factor_all 0.1661
_refine_ls_R_factor_gt 0.0888
_refine_ls_shift/su_max 0.011
_refine_ls_shift/su_mean 0.000
_refine_ls_structure_factor_coef Fsqd
_refine_ls_weighting_details 'calc w=1/[\s^2^(Fo^2^)+(0.0748P)^2^+155.9455P] where P=(Fo^2^+2Fc^2^)/3'
_refine_ls_weighting_scheme calc
_refine_ls_wR_factor_gt 0.1933
_refine_ls_wR_factor_ref 0.2309
_reflns_number_gt 5322
_reflns_number_total 10019
_reflns_threshold_expression >2sigma(I)
_cod_data_source_file c3nj00645j.txt
_cod_data_source_block p
_cod_original_cell_volume 5717.5(10)
_cod_database_code 7053092

loop_
_symmetry_equiv_pos_as_xyz
'x, y, z'
'-x+1/2, y+1/2, -z+1/2'
'-x, -y, -z'
'x-1/2, -y-1/2, z-1/2'

loop_
_atom_site_label
_atom_site_type_symbol
_atom_site_fract_x
_atom_site_fract_y
_atom_site_fract_z
_atom_site_U_iso_or_equiv
_atom_site_adp_type
_atom_site_occupancy
_atom_site_symmetry_multiplicity
_atom_site_calc_flag
_atom_site_refinement_flags
Ag1 Ag 0.96867(9) 0.53905(13) 0.32199(6) 0.0541(4) Uani 1 1 d .
Ag2 Ag 0.81484(9) 0.45513(13) 0.36156(7) 0.0611(5) Uani 1 1 d .
Ag3 Ag 0.72474(9) 0.36962(14) 0.45106(7) 0.0658(5) Uani 1 1 d .
Ag4 Ag 0.96917(8) 0.35403(14) 0.39576(6) 0.0572(4) Uani 1 1 d .
Ag5 Ag 1.13917(10) 0.60986(15) 0.34849(6) 0.0697(5) Uani 1 1 d .
Ag6 Ag 1.01030(9) 0.68470(14) 0.41074(6) 0.0613(5) Uani 1 1 d .
Ag7 Ag 0.82583(9) 0.57752(15) 0.45758(7) 0.0662(5) Uani 1 1 d .
Ag8 Ag 0.72530(10) 0.34507(16) 0.57271(7) 0.0716(5) Uani 1 1 d .
Ag9 Ag 1.1301(3) 0.7350(4) 0.50466(17) 0.0866(14) Uani 0.60 1 d PU
Ag9A Ag 1.1059(5) 0.7878(5) 0.5049(2) 0.089(2) Uani 0.40 1 d PU
Ag10 Ag 1.16485(11) 0.44017(18) 0.42369(7) 0.0881(7) Uani 1 1 d .
S1 S 1.0805(3) 0.4212(4) 0.35031(18) 0.0510(13) Uani 1 1 d .
S2 S 0.7330(3) 0.5092(4) 0.51672(19) 0.0535(13) Uani 1 1 d .
S3 S 0.8795(3) 0.6329(4) 0.37872(19) 0.0483(12) Uani 1 1 d .
S4 S 1.1452(3) 0.7513(5) 0.4161(2) 0.0612(14) Uani 1 1 d .
S5 S 0.8376(3) 0.2865(4) 0.41017(19) 0.0523(13) Uani 1 1 d .
C1 C 1.1166(11) 0.3243(18) 0.3042(7) 0.057(6) Uani 1 1 d .
C2 C 1.1274(15) 0.382(2) 0.2553(8) 0.083(8) Uani 1 1 d .
H2A H 1.1343 0.3308 0.2284 0.125 Uiso 1 1 calc R
H2B H 1.1742 0.4278 0.2586 0.125 Uiso 1 1 calc R
H2C H 1.0807 0.4259 0.2473 0.125 Uiso 1 1 calc R
C3 C 1.1918(15) 0.276(2) 0.3228(11) 0.113(11) Uani 1 1 d .
H3A H 1.2350 0.3267 0.3187 0.170 Uiso 1 1 calc R
H3B H 1.2020 0.2118 0.3036 0.170 Uiso 1 1 calc R
H3C H 1.1884 0.2583 0.3583 0.170 Uiso 1 1 calc R
C4 C 1.0526(15) 0.238(2) 0.2951(8) 0.085(8) Uani 1 1 d .
H4A H 1.0703 0.1872 0.2702 0.127 Uiso 1 1 calc R
H4B H 1.0033 0.2712 0.2827 0.127 Uiso 1 1 calc R
H4C H 1.0437 0.2009 0.3265 0.127 Uiso 1 1 calc R
C5 C 0.6446(13) 0.5983(19) 0.5187(8) 0.073(7) Uani 1 1 d DU
C6 C 0.665(3) 0.701(2) 0.5442(16) 0.199(18) Uiso 1 1 d DU
H6A H 0.6940 0.6864 0.5761 0.299 Uiso 1 1 calc R
H6B H 0.6168 0.7399 0.5505 0.299 Uiso 1 1 calc R
H6C H 0.6985 0.7430 0.5227 0.299 Uiso 1 1 calc R
C7 C 0.5899(19) 0.542(3) 0.5522(13) 0.150(13) Uiso 1 1 d DU
H7A H 0.5500 0.5918 0.5635 0.225 Uiso 1 1 calc R
H7B H 0.6200 0.5138 0.5814 0.225 Uiso 1 1 calc R
H7C H 0.5639 0.4837 0.5338 0.225 Uiso 1 1 calc R
C8 C 0.6150(13) 0.615(2) 0.4666(8) 0.080(8) Uani 1 1 d U
H8A H 0.6547 0.6536 0.4481 0.120 Uiso 1 1 calc R
H8B H 0.5662 0.6567 0.4665 0.120 Uiso 1 1 calc R
H8C H 0.6044 0.5466 0.4505 0.120 Uiso 1 1 calc R
C9 C 0.8209(9) 0.7454(12) 0.3480(6) 0.047(5) Uani 1 1 d D
C10 C 0.8716(16) 0.842(2) 0.3554(14) 0.086(7) Uani 0.50 1 d PDU
H10A H 0.8453 0.9026 0.3408 0.129 Uiso 0.50 1 d PR
H10B H 0.8811 0.8537 0.3906 0.129 Uiso 0.50 1 d PR
H10C H 0.9210 0.8316 0.3399 0.129 Uiso 0.50 1 d PR
C10A C 0.8653(18) 0.797(3) 0.3065(11) 0.086(7) Uani 0.50 1 d PDU
H10F H 0.8338 0.8528 0.2921 0.129 Uiso 0.50 1 d PR
H10D H 0.9143 0.8248 0.3201 0.129 Uiso 0.50 1 d PR
H10G H 0.8758 0.7451 0.2812 0.129 Uiso 0.50 1 d PR
C11 C 0.7445(14) 0.753(3) 0.3746(12) 0.085(7) Uani 0.50 1 d PDU
H11A H 0.7131 0.8096 0.3600 0.127 Uiso 0.50 1 d PR
H11B H 0.7163 0.6877 0.3709 0.127 Uiso 0.50 1 d PR
H11C H 0.7553 0.7675 0.4095 0.127 Uiso 0.50 1 d PR
C11A C 0.807(2) 0.821(2) 0.3902(9) 0.086(7) Uani 0.50 1 d PDU
H11F H 0.7777 0.8809 0.3779 0.129 Uiso 0.50 1 d PR
H11D H 0.7786 0.7853 0.4153 0.129 Uiso 0.50 1 d PR
H10E H 0.8574 0.8445 0.4045 0.129 Uiso 0.50 1 d PR
C12A C 0.7457(14) 0.693(2) 0.3282(13) 0.085(7) Uani 0.50 1 d PDU
H12A H 0.7118 0.7449 0.3119 0.128 Uiso 0.50 1 d PR
H12B H 0.7587 0.6394 0.3046 0.128 Uiso 0.50 1 d PR
H11E H 0.7190 0.6619 0.3554 0.128 Uiso 0.50 1 d PR
C12 C 0.809(2) 0.712(3) 0.2944(8) 0.086(7) Uani 0.50 1 d PDU
H12 H 0.7799 0.7651 0.2759 0.129 Uiso 0.50 1 d PR
H10H H 0.8603 0.7037 0.2804 0.129 Uiso 0.50 1 d PR
H12C H 0.7815 0.6461 0.2926 0.129 Uiso 0.50 1 d PR
C13 C 1.1565(15) 0.886(2) 0.3882(9) 0.083(8) Uani 1 1 d .
C14 C 1.207(3) 0.880(3) 0.3433(14) 0.22(3) Uani 1 1 d .
H14A H 1.2604 0.8583 0.3538 0.328 Uiso 1 1 calc R
H14B H 1.2085 0.9500 0.3274 0.328 Uiso 1 1 calc R
H14C H 1.1841 0.8286 0.3193 0.328 Uiso 1 1 calc R
C15 C 1.2129(19) 0.950(2) 0.4235(13) 0.133(13) Uani 1 1 d .
H15A H 1.2315 1.0122 0.4059 0.200 Uiso 1 1 calc R
H15B H 1.2581 0.9053 0.4340 0.200 Uiso 1 1 calc R
H15C H 1.1848 0.9718 0.4530 0.200 Uiso 1 1 calc R
C16 C 1.078(2) 0.937(2) 0.3781(14) 0.157(16) Uani 1 1 d .
H16A H 1.0415 0.8858 0.3627 0.236 Uiso 1 1 calc R
H16B H 1.0845 0.9972 0.3553 0.236 Uiso 1 1 calc R
H16C H 1.0578 0.9626 0.4096 0.236 Uiso 1 1 calc R
C17 C 0.8036(13) 0.1713(14) 0.3712(7) 0.070(7) Uani 1 1 d D
C18A C 0.8657(19) 0.088(3) 0.3817(14) 0.122(11) Uani 0.50 1 d PDU
H18A H 0.8522 0.0254 0.3628 0.183 Uiso 0.50 1 d PR
H18B H 0.9164 0.1133 0.3724 0.183 Uiso 0.50 1 d PR
H18C H 0.8677 0.0715 0.4168 0.183 Uiso 0.50 1 d PR
C18 C 0.8653(19) 0.140(3) 0.3338(13) 0.122(11) Uani 0.50 1 d PDU
H18F H 0.8461 0.0806 0.3143 0.183 Uiso 0.50 1 d PR
H18G H 0.8750 0.1983 0.3120 0.183 Uiso 0.50 1 d PR
H18D H 0.9135 0.1204 0.3516 0.183 Uiso 0.50 1 d PR
C19 C 0.789(2) 0.077(2) 0.4060(11) 0.122(11) Uani 0.50 1 d PDU
H19A H 0.7711 0.0175 0.3865 0.182 Uiso 0.50 1 d PR
H18E H 0.8368 0.0596 0.4245 0.182 Uiso 0.50 1 d PR
H19B H 0.7491 0.0968 0.4288 0.182 Uiso 0.50 1 d PR
C19A C 0.7236(17) 0.139(3) 0.3884(13) 0.123(11) Uani 0.50 1 d PDU
H19D H 0.7031 0.0793 0.3695 0.184 Uiso 0.50 1 d PR
H19C H 0.7285 0.1198 0.4232 0.184 Uiso 0.50 1 d PR
H19E H 0.6884 0.1976 0.3842 0.184 Uiso 0.50 1 d PR
C20 C 0.7273(18) 0.205(3) 0.3437(13) 0.122(11) Uani 0.50 1 d PDU
H20A H 0.7069 0.1480 0.3230 0.183 Uiso 0.50 1 d PR
H19F H 0.6893 0.2229 0.3679 0.183 Uiso 0.50 1 d PR
H20B H 0.7376 0.2651 0.3233 0.183 Uiso 0.50 1 d PR
C20A C 0.801(2) 0.208(3) 0.3175(9) 0.123(11) Uani 0.50 1 d PDU
H20D H 0.7830 0.1501 0.2962 0.184 Uiso 0.50 1 d PR
H20C H 0.7644 0.2658 0.3135 0.184 Uiso 0.50 1 d PR
H18H H 0.8522 0.2297 0.3084 0.184 Uiso 0.50 1 d PR
C21 C 1.0000 0.5000 0.5000 0.059(5) Uani 1 2 d SDU
C22 C 0.5727(15) 0.209(2) 0.5940(10) 0.087(8) Uani 1 1 d .
H22 H 0.5878 0.1703 0.5655 0.105 Uiso 1 1 calc R
C23 C 0.4787(16) 0.250(3) 0.6558(11) 0.109(10) Uani 1 1 d .
H23A H 0.4364 0.2986 0.6443 0.163 Uiso 1 1 calc R
H23B H 0.5239 0.2918 0.6690 0.163 Uiso 1 1 calc R
H23C H 0.4596 0.2046 0.6823 0.163 Uiso 1 1 calc R
C24 C 0.4480(17) 0.109(2) 0.5915(13) 0.127(12) Uani 1 1 d .
H24A H 0.4740 0.0707 0.5649 0.191 Uiso 1 1 calc R
H24B H 0.4012 0.1453 0.5774 0.191 Uiso 1 1 calc R
H24C H 0.4322 0.0582 0.6171 0.191 Uiso 1 1 calc R
C25 C 0.6360(17) 0.466(2) 0.3144(12) 0.096(9) Uani 1 1 d .
H25 H 0.6673 0.4640 0.2858 0.115 Uiso 1 1 calc R
C26 C 0.5080(17) 0.448(3) 0.3446(11) 0.113(10) Uani 1 1 d .
H26A H 0.5274 0.4869 0.3743 0.170 Uiso 1 1 calc R
H26B H 0.5048 0.3723 0.3525 0.170 Uiso 1 1 calc R
H26C H 0.4554 0.4742 0.3341 0.170 Uiso 1 1 calc R
C27 C 0.5216(16) 0.463(2) 0.2580(9) 0.096(9) Uani 1 1 d .
H27A H 0.5207 0.3904 0.2446 0.144 Uiso 1 1 calc R
H27B H 0.5504 0.5090 0.2357 0.144 Uiso 1 1 calc R
H27C H 0.4674 0.4885 0.2604 0.144 Uiso 1 1 calc R
C28 C 1.079(2) 0.664(3) 0.2308(13) 0.127(12) Uani 1 1 d .
H28 H 1.1349 0.6691 0.2337 0.152 Uiso 1 1 calc R
C29 C 1.097(2) 0.628(4) 0.1440(13) 0.19(2) Uani 1 1 d .
H29A H 1.1526 0.6387 0.1547 0.278 Uiso 1 1 calc R
H29B H 1.0834 0.6741 0.1157 0.278 Uiso 1 1 calc R
H29C H 1.0894 0.5536 0.1339 0.278 Uiso 1 1 calc R
C30 C 0.968(2) 0.663(3) 0.1746(13) 0.153(16) Uani 1 1 d .
H30A H 0.9480 0.7163 0.1972 0.230 Uiso 1 1 calc R
H30B H 0.9420 0.5950 0.1802 0.230 Uiso 1 1 calc R
H30C H 0.9584 0.6850 0.1398 0.230 Uiso 1 1 calc R
N1 N 0.5905(11) 0.2305(16) 0.4686(7) 0.067(5) Uani 1 1 d .
N2 N 0.8472(11) 0.4459(15) 0.2395(7) 0.061(5) Uani 1 1 d .
N3 N 1.2951(10) 0.5722(17) 0.3043(8) 0.072(6) Uani 1 1 d .
N4 N 0.5595(10) 0.4628(15) 0.3059(6) 0.059(5) Uani 1 1 d .
N5 N 1.0485(13) 0.6510(18) 0.1840(9) 0.093(7) Uani 1 1 d .
N6 N 0.5028(12) 0.1861(19) 0.6143(8) 0.083(6) Uani 1 1 d .
N7 N 0.9154(14) 0.7680(19) 0.5276(9) 0.198(15) Uani 1 1 d DU
O1 O 0.6531(8) 0.2106(12) 0.4959(6) 0.069(4) Uani 1 1 d .
O2 O 0.5936(8) 0.3065(14) 0.4386(6) 0.078(5) Uani 1 1 d .
O3 O 0.5314(9) 0.1784(16) 0.4717(8) 0.106(7) Uani 1 1 d .
O4 O 0.7973(13) 0.4423(18) 0.2702(7) 0.119(7) Uani 1 1 d .
O5 O 0.9176(11) 0.4467(18) 0.2520(7) 0.118(8) Uani 1 1 d .
O6 O 0.8266(11) 0.4504(14) 0.1958(6) 0.098(6) Uani 1 1 d .
O7 O 1.2395(8) 0.6289(15) 0.2914(6) 0.084(5) Uani 1 1 d .
O8 O 1.3478(11) 0.5646(19) 0.2761(7) 0.118(8) Uani 1 1 d .
O9 O 1.2951(8) 0.5245(15) 0.3449(6) 0.085(5) Uani 1 1 d .
O10 O 0.6722(8) 0.4716(17) 0.3555(6) 0.093(6) Uani 1 1 d .
O11 O 0.6178(10) 0.2790(17) 0.6111(7) 0.100(6) Uani 1 1 d .
O12 O 1.0445(11) 0.6716(16) 0.2707(7) 0.097(6) Uani 1 1 d .
O13 O 0.9496(13) 0.472(2) 0.4674(9) 0.066(5) Uani 0.50 1 d PDU
O14 O 1.0083(18) 0.508(2) 0.4540(4) 0.066(5) Uani 0.50 1 d PDU
O15 O 1.0638(10) 0.537(2) 0.4858(11) 0.069(5) Uani 0.50 1 d PDU
O16 O 0.8437(13) 0.764(3) 0.5213(13) 0.245(17) Uani 1 1 d DU
O17 O 0.944(2) 0.815(3) 0.5643(12) 0.29(2) Uani 1 1 d DU
O18 O 0.9568(15) 0.711(3) 0.5035(12) 0.244(18) Uani 1 1 d DU

loop_
_atom_site_aniso_label
_atom_site_aniso_U_11
_atom_site_aniso_U_22
_atom_site_aniso_U_33
_atom_site_aniso_U_23
_atom_site_aniso_U_13
_atom_site_aniso_U_12
Ag1 0.0465(9) 0.0611(10) 0.0545(9) 0.0025(8) -0.0022(7) 0.0049(8)
Ag2 0.0422(8) 0.0516(10) 0.0891(13) 0.0064(9) -0.0022(8) 0.0020(7)
Ag3 0.0486(9) 0.0743(12) 0.0756(12) -0.0167(10) 0.0164(8) 0.0003(8)
Ag4 0.0399(8) 0.0662(11) 0.0657(10) 0.0050(8) 0.0036(7) 0.0044(7)
Ag5 0.0600(10) 0.0884(14) 0.0613(11) -0.0041(10) 0.0100(8) -0.0214(9)
Ag6 0.0406(8) 0.0834(12) 0.0596(10) 0.0037(9) -0.0002(7) -0.0099(8)
Ag7 0.0429(9) 0.0850(13) 0.0708(11) 0.0278(10) 0.0022(8) 0.0001(8)
Ag8 0.0530(10) 0.0885(14) 0.0734(12) 0.0124(10) 0.0045(8) -0.0097(9)
Ag9 0.079(2) 0.126(4) 0.054(2) 0.009(3) -0.0100(16) 0.034(3)
Ag9A 0.161(6) 0.059(4) 0.046(3) 0.006(3) -0.016(4) 0.018(3)
Ag10 0.0714(12) 0.1124(17) 0.0777(13) -0.0259(12) -0.0310(10) 0.0217(11)
S1 0.033(2) 0.068(4) 0.052(3) -0.011(3) -0.004(2) 0.002(2)
S2 0.037(3) 0.069(4) 0.055(3) -0.006(3) 0.007(2) 0.011(2)
S3 0.034(2) 0.044(3) 0.066(3) 0.010(2) -0.001(2) 0.009(2)
S4 0.049(3) 0.075(4) 0.059(3) 0.007(3) -0.002(2) -0.006(3)
S5 0.050(3) 0.049(3) 0.058(3) -0.006(3) 0.007(2) 0.001(2)
C1 0.039(11) 0.086(16) 0.046(12) -0.018(11) -0.009(9) 0.007(11)
C2 0.092(18) 0.11(2) 0.050(14) -0.005(14) 0.006(13) 0.012(16)
C3 0.086(19) 0.11(2) 0.14(3) -0.06(2) -0.036(18) 0.037(17)
C4 0.11(2) 0.10(2) 0.042(13) -0.021(13) 0.016(13) 0.009(17)
C5 0.063(14) 0.085(16) 0.069(14) -0.031(13) -0.007(11) 0.014(12)
C8 0.064(14) 0.12(2) 0.060(14) 0.041(14) 0.000(11) 0.044(14)
C9 0.050(11) 0.041(11) 0.050(12) 0.015(9) -0.007(9) 0.010(9)
C10 0.077(14) 0.049(13) 0.13(2) 0.031(13) 0.010(14) 0.036(11)
C10A 0.077(14) 0.049(13) 0.13(2) 0.031(13) 0.010(14) 0.035(11)
C11 0.075(14) 0.049(13) 0.131(19) 0.031(12) 0.011(14) 0.038(11)
C11A 0.077(14) 0.050(13) 0.131(19) 0.030(13) 0.010(14) 0.038(11)
C12A 0.076(14) 0.049(13) 0.13(2) 0.031(13) 0.009(14) 0.036(11)
C12 0.077(14) 0.049(13) 0.13(2) 0.030(13) 0.009(14) 0.035(11)
C13 0.073(16) 0.10(2) 0.078(17) 0.027(15) -0.012(14) 0.005(15)
C14 0.44(8) 0.08(3) 0.14(3) 0.03(2) 0.16(4) -0.01(4)
C15 0.14(3) 0.08(2) 0.18(3) 0.05(2) -0.04(3) -0.03(2)
C16 0.22(4) 0.08(2) 0.17(4) 0.04(2) -0.07(3) 0.04(2)
C17 0.103(19) 0.026(11) 0.084(17) -0.009(11) 0.030(14) -0.009(11)
C18A 0.22(3) 0.057(16) 0.092(18) -0.034(14) 0.08(2) -0.051(17)
C18 0.22(3) 0.058(16) 0.092(17) -0.034(14) 0.08(2) -0.050(17)
C19 0.22(3) 0.057(16) 0.092(18) -0.034(14) 0.08(2) -0.052(17)
C19A 0.22(3) 0.059(16) 0.093(18) -0.035(14) 0.08(2) -0.052(17)
C20 0.22(3) 0.058(16) 0.092(18) -0.034(14) 0.08(2) -0.052(17)
C20A 0.22(3) 0.059(16) 0.092(18) -0.034(14) 0.08(2) -0.050(17)
C21 0.060(12) 0.068(12) 0.049(10) -0.003(11) 0.001(9) 0.023(11)
C22 0.060(16) 0.12(2) 0.076(18) 0.022(17) -0.001(14) -0.001(16)
C23 0.09(2) 0.14(3) 0.10(2) 0.04(2) 0.017(17) -0.021(19)
C24 0.10(2) 0.10(2) 0.19(4) 0.06(2) 0.03(2) -0.024(19)
C25 0.09(2) 0.078(19) 0.13(3) -0.003(18) 0.046(19) 0.015(16)
C26 0.09(2) 0.16(3) 0.09(2) 0.01(2) 0.002(17) -0.02(2)
C27 0.10(2) 0.11(2) 0.074(18) -0.025(16) -0.001(15) 0.000(17)
C28 0.16(3) 0.12(3) 0.09(2) 0.02(2) -0.04(2) -0.01(2)
C29 0.18(4) 0.28(6) 0.10(3) -0.03(3) 0.06(3) -0.11(4)
C30 0.16(4) 0.14(3) 0.15(3) 0.02(3) -0.08(3) -0.03(3)
N1 0.047(12) 0.074(14) 0.080(14) 0.013(11) 0.013(10) -0.002(10)
N2 0.050(11) 0.092(15) 0.042(11) -0.003(10) -0.002(9) -0.005(10)
N3 0.030(10) 0.113(17) 0.072(14) 0.017(12) 0.007(9) 0.005(10)
N4 0.043(10) 0.104(15) 0.032(9) -0.007(9) 0.005(7) 0.028(10)
N5 0.081(15) 0.107(18) 0.088(16) 0.025(14) -0.035(14) -0.021(13)
N6 0.069(14) 0.108(18) 0.072(14) 0.021(13) 0.014(11) -0.006(13)
N7 0.18(3) 0.18(3) 0.22(3) -0.10(2) -0.15(3) 0.01(2)
O1 0.034(8) 0.086(11) 0.088(11) 0.028(9) 0.009(7) -0.007(7)
O2 0.057(9) 0.091(12) 0.086(12) 0.033(10) 0.009(8) 0.015(9)
O3 0.038(9) 0.125(16) 0.155(18) 0.050(13) 0.000(10) -0.019(10)
O4 0.128(17) 0.17(2) 0.062(12) -0.031(12) 0.003(11) -0.052(15)
O5 0.071(12) 0.18(2) 0.103(14) -0.077(14) -0.012(10) 0.023(13)
O6 0.126(15) 0.101(14) 0.062(11) 0.007(10) -0.040(10) -0.025(11)
O7 0.034(8) 0.131(15) 0.089(12) 0.020(11) 0.007(8) 0.001(9)
O8 0.072(12) 0.19(2) 0.094(14) 0.055(14) 0.031(11) 0.017(13)
O9 0.052(9) 0.138(16) 0.064(10) 0.032(11) -0.004(8) 0.001(9)
O10 0.032(8) 0.177(19) 0.069(11) 0.008(12) -0.012(8) 0.011(10)
O11 0.063(11) 0.149(18) 0.088(13) 0.000(12) 0.007(9) -0.029(12)
O12 0.121(15) 0.116(16) 0.055(11) 0.042(11) 0.006(10) 0.006(12)
O13 0.065(12) 0.077(12) 0.054(10) -0.012(11) -0.001(9) 0.026(11)
O14 0.071(12) 0.072(12) 0.053(10) -0.005(11) 0.001(9) 0.017(11)
O15 0.072(12) 0.073(12) 0.062(11) -0.003(11) 0.001(10) 0.022(11)
O16 0.20(3) 0.25(3) 0.27(4) -0.10(3) -0.10(3) 0.03(3)
O17 0.36(5) 0.21(4) 0.29(4) -0.01(3) -0.14(4) -0.02(3)
O18 0.21(3) 0.31(4) 0.22(3) -0.14(3) -0.02(3) 0.03(3)

loop_
_atom_type_symbol
_atom_type_description
_atom_type_scat_dispersion_real
_atom_type_scat_dispersion_imag
_atom_type_scat_source
C C 0.0033 0.0016 'International Tables Vol C Tables 4.2.6.8 and 6.1.1.4'
H H 0.0000 0.0000 'International Tables Vol C Tables 4.2.6.8 and 6.1.1.4'
Ag Ag -0.8971 1.1015 'International Tables Vol C Tables 4.2.6.8 and 6.1.1.4'
N N 0.0061 0.0033 'International Tables Vol C Tables 4.2.6.8 and 6.1.1.4'
O O 0.0106 0.0060 'International Tables Vol C Tables 4.2.6.8 and 6.1.1.4'
S S 0.1246 0.1234 'International Tables Vol C Tables 4.2.6.8 and 6.1.1.4'

loop_
_geom_angle_atom_site_label_1
_geom_angle_atom_site_label_2
_geom_angle_atom_site_label_3
_geom_angle
_geom_angle_site_symmetry_1
_geom_angle_site_symmetry_3
O5 Ag1 S3 120.8(4) . .
O5 Ag1 S1 101.2(5) . .
S3 Ag1 S1 124.86(17) . .
O5 Ag1 O12 94.3(7) . .
S3 Ag1 O12 110.4(5) . .
S1 Ag1 O12 99.2(4) . .
O5 Ag1 Ag2 79.1(5) . .
S3 Ag1 Ag2 53.29(12) . .
S1 Ag1 Ag2 109.69(14) . .
O12 Ag1 Ag2 151.1(4) . .
O5 Ag1 Ag4 97.2(6) . .
S3 Ag1 Ag4 87.47(12) . .
S1 Ag1 Ag4 50.89(13) . .
O12 Ag1 Ag4 149.6(4) . .
Ag2 Ag1 Ag4 59.26(5) . .
O5 Ag1 Ag6 170.0(5) . .
S3 Ag1 Ag6 50.72(12) . .
S1 Ag1 Ag6 88.67(12) . .
O12 Ag1 Ag6 85.3(5) . .
Ag2 Ag1 Ag6 96.44(6) . .
Ag4 Ag1 Ag6 88.01(6) . .
O5 Ag1 Ag5 129.8(5) . .
S3 Ag1 Ag5 108.09(13) . .
S1 Ag1 Ag5 53.96(13) . .
O12 Ag1 Ag5 56.1(4) . .
Ag2 Ag1 Ag5 146.14(7) . .
Ag4 Ag1 Ag5 95.58(6) . .
Ag6 Ag1 Ag5 57.61(5) . .
O10 Ag2 O4 82.0(7) . .
O10 Ag2 S5 103.7(5) . .
O4 Ag2 S5 117.9(6) . .
O10 Ag2 S3 111.0(5) . .
O4 Ag2 S3 105.8(5) . .
S5 Ag2 S3 126.97(17) . .
O10 Ag2 Ag7 92.2(4) . .
O4 Ag2 Ag7 152.6(6) . .
S5 Ag2 Ag7 89.54(13) . .
S3 Ag2 Ag7 51.44(12) . .
O10 Ag2 Ag4 154.9(5) . .
O4 Ag2 Ag4 109.9(6) . .
S5 Ag2 Ag4 51.20(12) . .
S3 Ag2 Ag4 87.54(11) . .
Ag7 Ag2 Ag4 86.43(6) . .
O10 Ag2 Ag1 144.4(5) . .
O4 Ag2 Ag1 75.3(5) . .
S5 Ag2 Ag1 111.04(13) . .
S3 Ag2 Ag1 51.96(12) . .
Ag7 Ag2 Ag1 95.48(6) . .
Ag4 Ag2 Ag1 60.55(5) . .
O10 Ag2 Ag3 63.7(4) . .
O4 Ag2 Ag3 134.8(5) . .
S5 Ag2 Ag3 51.25(12) . .
S3 Ag2 Ag3 113.25(14) . .
Ag7 Ag2 Ag3 62.05(6) . .
Ag4 Ag2 Ag3 93.94(6) . .
Ag1 Ag2 Ag3 148.21(7) . .
O2 Ag3 S5 122.2(4) . .
O2 Ag3 S2 111.2(4) . .
S5 Ag3 S2 126.18(17) . .
O2 Ag3 Ag9 131.1(4) . 3_766
S5 Ag3 Ag9 49.43(15) . 3_766
S2 Ag3 Ag9 90.76(16) . 3_766
O2 Ag3 Ag2 120.1(4) . .
S5 Ag3 Ag2 52.36(13) . .
S2 Ag3 Ag2 106.49(14) . .
Ag9 Ag3 Ag2 92.01(11) 3_766 .
O2 Ag3 Ag7 142.7(4) . .
S5 Ag3 Ag7 87.06(13) . .
S2 Ag3 Ag7 49.71(13) . .
Ag9 Ag3 Ag7 84.82(12) 3_766 .
Ag2 Ag3 Ag7 57.51(5) . .
O2 Ag3 Ag8 94.0(4) . .
S5 Ag3 Ag8 115.45(14) . .
S2 Ag3 Ag8 50.74(13) . .
Ag9 Ag3 Ag8 66.24(10) 3_766 .
Ag2 Ag3 Ag8 145.50(7) . .
Ag7 Ag3 Ag8 92.64(6) . .
S5 Ag4 S1 159.11(18) . .
S5 Ag4 O13 86.3(6) . .
S1 Ag4 O13 108.0(7) . .
S5 Ag4 O14 112.6(6) . .
S1 Ag4 O14 81.6(5) . .
O13 Ag4 O14 26.6(7) . .
S5 Ag4 Ag2 53.69(13) . .
S1 Ag4 Ag2 112.42(13) . .
O13 Ag4 Ag2 80.5(4) . .
O14 Ag4 Ag2 93.6(7) . .
S5 Ag4 Ag1 113.14(14) . .
S1 Ag4 Ag1 52.71(12) . .
O13 Ag4 Ag1 92.3(7) . .
O14 Ag4 Ag1 78.8(4) . .
Ag2 Ag4 Ag1 60.20(5) . .
O7 Ag5 S4 112.5(5) . .
O7 Ag5 S1 113.4(5) . .
S4 Ag5 S1 129.71(18) . .
O7 Ag5 Ag10 115.3(4) . .
S4 Ag5 Ag10 91.48(14) . .
S1 Ag5 Ag10 50.52(12) . .
O7 Ag5 Ag6 155.1(5) . .
S4 Ag5 Ag6 51.89(13) . .
S1 Ag5 Ag6 89.42(12) . .
Ag10 Ag5 Ag6 86.55(7) . .
O7 Ag5 Ag1 125.4(4) . .
S4 Ag5 Ag1 112.10(14) . .
S1 Ag5 Ag1 51.55(11) . .
Ag10 Ag5 Ag1 93.15(7) . .
Ag6 Ag5 Ag1 60.88(5) . .
O7 Ag5 Ag8 83.5(4) . 3_766
S4 Ag5 Ag8 51.83(13) . 3_766
S1 Ag5 Ag8 115.52(13) . 3_766
Ag10 Ag5 Ag8 65.70(6) . 3_766
Ag6 Ag5 Ag8 95.90(7) . 3_766
Ag1 Ag5 Ag8 150.46(7) . 3_766
S3 Ag6 S4 162.45(19) . .
S3 Ag6 O14 83.8(7) . .
S4 Ag6 O14 108.1(7) . .
S3 Ag6 Ag5 113.60(14) . .
S4 Ag6 Ag5 55.19(15) . .
O14 Ag6 Ag5 90.0(5) . .
S3 Ag6 Ag1 52.34(13) . .
S4 Ag6 Ag1 115.99(15) . .
O14 Ag6 Ag1 79.3(5) . .
Ag5 Ag6 Ag1 61.52(5) . .
S3 Ag6 Ag9A 143.8(2) . .
S4 Ag6 Ag9A 51.1(2) . .
O14 Ag6 Ag9A 90.9(6) . .
Ag5 Ag6 Ag9A 102.15(17) . .
Ag1 Ag6 Ag9A 160.62(15) . .
S3 Ag6 Ag9 149.49(16) . .
S4 Ag6 Ag9 47.72(16) . .
O14 Ag6 Ag9 80.7(6) . .
Ag5 Ag6 Ag9 92.58(9) . .
Ag1 Ag6 Ag9 147.00(10) . .
Ag9A Ag6 Ag9 13.98(10) . .
S3 Ag7 S2 160.03(18) . .
S3 Ag7 O13 84.2(7) . .
S2 Ag7 O13 108.0(8) . .
S3 Ag7 Ag2 54.41(13) . .
S2 Ag7 Ag2 110.82(14) . .
O13 Ag7 Ag2 80.6(4) . .
S3 Ag7 Ag3 114.60(14) . .
S2 Ag7 Ag3 51.16(13) . .
O13 Ag7 Ag3 90.9(6) . .
Ag2 Ag7 Ag3 60.44(6) . .
S3 Ag7 Ag10 151.68(14) . 3_766
S2 Ag7 Ag10 48.14(13) . 3_766
O13 Ag7 Ag10 81.5(6) . 3_766
Ag2 Ag7 Ag10 144.88(8) . 3_766
Ag3 Ag7 Ag10 90.01(7) . 3_766
O11 Ag8 S4 118.6(5) . 3_766
O11 Ag8 S2 128.2(5) . .
S4 Ag8 S2 113.21(17) 3_766 .
O11 Ag8 Ag5 110.1(5) . 3_766
S4 Ag8 Ag5 52.52(14) 3_766 3_766
S2 Ag8 Ag5 101.12(13) . 3_766
O11 Ag8 Ag3 120.9(5) . .
S4 Ag8 Ag3 97.42(14) 3_766 .
S2 Ag8 Ag3 48.70(12) . .
Ag5 Ag8 Ag3 128.97(7) 3_766 .
O11 Ag8 Ag10 138.5(5) . 3_766
S4 Ag8 Ag10 84.58(14) 3_766 3_766
S2 Ag8 Ag10 46.13(12) . 3_766
Ag5 Ag8 Ag10 55.03(6) 3_766 3_766
Ag3 Ag8 Ag10 85.88(6) . 3_766
Ag9A Ag9 S5 101.1(8) . 3_766
Ag9A Ag9 S4 90.7(8) . .
S5 Ag9 S4 160.3(3) 3_766 .
Ag9A Ag9 Ag3 142.8(9) . 3_766
S5 Ag9 Ag3 53.77(15) 3_766 3_766
S4 Ag9 Ag3 107.9(2) . 3_766
Ag9A Ag9 Ag6 82.0(8) . .
S5 Ag9 Ag6 148.2(3) 3_766 .
S4 Ag9 Ag6 48.65(15) . .
Ag3 Ag9 Ag6 134.50(18) 3_766 .
Ag9 Ag9A S4 71.3(8) . .
Ag9 Ag9A S5 61.7(7) . 3_766
S4 Ag9A S5 130.6(3) . 3_766
Ag9 Ag9A Ag6 84.1(8) . .
S4 Ag9A Ag6 48.44(17) . .
S5 Ag9A Ag6 133.8(3) 3_766 .
S2 Ag10 S1 164.9(2) 3_766 .
S2 Ag10 Ag5 109.90(16) 3_766 .
S1 Ag10 Ag5 56.60(14) . .
S2 Ag10 Ag7 49.43(13) 3_766 3_766
S1 Ag10 Ag7 144.58(15) . 3_766
Ag5 Ag10 Ag7 136.80(9) . 3_766
S2 Ag10 Ag8 50.69(14) 3_766 3_766
S1 Ag10 Ag8 115.15(16) . 3_766
Ag5 Ag10 Ag8 59.26(6) . 3_766
Ag7 Ag10 Ag8 91.43(6) 3_766 3_766
C1 S1 Ag10 114.1(6) . .
C1 S1 Ag4 112.7(7) . .
Ag10 S1 Ag4 94.28(19) . .
C1 S1 Ag1 117.2(6) . .
Ag10 S1 Ag1 127.4(2) . .
Ag4 S1 Ag1 76.40(14) . .
C1 S1 Ag5 117.2(7) . .
Ag10 S1 Ag5 72.87(15) . .
Ag4 S1 Ag5 129.5(2) . .
Ag1 S1 Ag5 74.49(16) . .
C5 S2 Ag10 112.2(7) . 3_766
C5 S2 Ag7 110.2(8) . .
Ag10 S2 Ag7 82.43(17) 3_766 .
C5 S2 Ag3 115.1(7) . .
Ag10 S2 Ag3 132.7(2) 3_766 .
Ag7 S2 Ag3 79.14(16) . .
C5 S2 Ag8 114.0(8) . .
Ag10 S2 Ag8 83.17(17) 3_766 .
Ag7 S2 Ag8 135.7(2) . .
Ag3 S2 Ag8 80.56(17) . .
C9 S3 Ag6 113.7(5) . .
C9 S3 Ag7 112.4(5) . .
Ag6 S3 Ag7 98.16(18) . .
C9 S3 Ag1 114.4(6) . .
Ag6 S3 Ag1 76.94(14) . .
Ag7 S3 Ag1 130.6(2) . .
C9 S3 Ag2 111.8(5) . .
Ag6 S3 Ag2 133.1(2) . .
Ag7 S3 Ag2 74.15(15) . .
Ag1 S3 Ag2 74.75(15) . .
C13 S4 Ag9 119.3(9) . .
C13 S4 Ag6 113.8(8) . .
Ag9 S4 Ag6 83.6(2) . .
C13 S4 Ag8 112.5(8) . 3_766
Ag9 S4 Ag8 88.3(2) . 3_766
Ag6 S4 Ag8 130.7(3) . 3_766
C13 S4 Ag9A 104.2(9) . .
Ag6 S4 Ag9A 80.4(3) . .
Ag8 S4 Ag9A 103.9(3) 3_766 .
C13 S4 Ag5 110.8(9) . .
Ag9 S4 Ag5 129.7(3) . .
Ag6 S4 Ag5 72.92(16) . .
Ag8 S4 Ag5 75.65(18) 3_766 .
Ag9A S4 Ag5 142.2(3) . .
C17 S5 Ag9 120.5(7) . 3_766
C17 S5 Ag4 116.6(6) . .
Ag9 S5 Ag4 91.0(2) 3_766 .
C17 S5 Ag3 110.5(7) . .
Ag9 S5 Ag3 76.80(18) 3_766 .
Ag4 S5 Ag3 130.7(2) . .
C17 S5 Ag2 109.6(7) . .
Ag9 S5 Ag2 128.8(3) 3_766 .
Ag4 S5 Ag2 75.10(15) . .
Ag3 S5 Ag2 76.38(15) . .
C17 S5 Ag9A 107.4(7) . 3_766
Ag4 S5 Ag9A 87.7(3) . 3_766
Ag3 S5 Ag9A 91.7(2) . 3_766
Ag2 S5 Ag9A 143.0(3) . 3_766
C3 C1 C2 111(2) . .
C3 C1 C4 111(2) . .
C2 C1 C4 108.3(17) . .
C3 C1 S1 110.6(15) . .
C2 C1 S1 108.0(16) . .
C4 C1 S1 108.6(14) . .
C1 C2 H2A 109.5 . .
C1 C2 H2B 109.5 . .
H2A C2 H2B 109.5 . .
C1 C2 H2C 109.5 . .
H2A C2 H2C 109.5 . .
H2B C2 H2C 109.5 . .
C1 C3 H3A 109.5 . .
C1 C3 H3B 109.5 . .
H3A C3 H3B 109.5 . .
C1 C3 H3C 109.5 . .
H3A C3 H3C 109.5 . .
H3B C3 H3C 109.5 . .
C1 C4 H4A 109.5 . .
C1 C4 H4B 109.5 . .
H4A C4 H4B 109.5 . .
C1 C4 H4C 109.5 . .
H4A C4 H4C 109.5 . .
H4B C4 H4C 109.5 . .
C8 C5 C7 116(2) . .
C8 C5 C6 112(3) . .
C7 C5 C6 106(3) . .
C8 C5 S2 107.4(14) . .
C7 C5 S2 104(2) . .
C6 C5 S2 111(2) . .
C5 C6 H6A 109.5 . .
C5 C6 H6B 109.5 . .
H6A C6 H6B 109.5 . .
C5 C6 H6C 109.5 . .
H6A C6 H6C 109.5 . .
H6B C6 H6C 109.5 . .
C5 C7 H7A 109.5 . .
C5 C7 H7B 109.5 . .
H7A C7 H7B 109.5 . .
C5 C7 H7C 109.5 . .
H7A C7 H7C 109.5 . .
H7B C7 H7C 109.5 . .
C5 C8 H8A 109.5 . .
C5 C8 H8B 109.5 . .
O13 C21 O13 180 . 3_766
O13 C21 O14 55.5(17) . .
O13 C21 O14 124.5(17) 3_766 .
O13 C21 O14 124.5(17) . 3_766
O13 C21 O14 55.5(17) 3_766 3_766
O14 C21 O14 180 . 3_766
O13 C21 O15 117.9(17) . .
O13 C21 O15 62.1(17) 3_766 .
O14 C21 O15 62.4(17) . .
O14 C21 O15 117.6(17) 3_766 .
O13 C21 O15 62.1(17) . 3_766
O13 C21 O15 117.9(17) 3_766 3_766
O14 C21 O15 117.6(17) . 3_766
O14 C21 O15 62.4(17) 3_766 3_766
O15 C21 O15 180 . 3_766
O11 C22 N6 123(3) . .
O11 C22 H22 118.7 . .
N6 C22 H22 118.7 . .
N6 C23 H23A 109.5 . .
N6 C23 H23B 109.5 . .
H23A C23 H23B 109.5 . .
N6 C23 H23C 109.5 . .
H23A C23 H23C 109.5 . .
H23B C23 H23C 109.5 . .
N6 C24 H24A 109.5 . .
N6 C24 H24B 109.5 . .
H24A C24 H24B 109.5 . .
N6 C24 H24C 109.5 . .
H24A C24 H24C 109.5 . .
H24B C24 H24C 109.5 . .
O10 C25 N4 127(2) . .
O10 C25 H25 116.3 . .
N4 C25 H25 116.3 . .
N4 C26 H26A 109.5 . .
N4 C26 H26B 109.5 . .
H26A C26 H26B 109.5 . .
N4 C26 H26C 109.5 . .
H26A C26 H26C 109.5 . .
H26B C26 H26C 109.5 . .
N4 C27 H27A 109.5 . .
N4 C27 H27B 109.5 . .
H27A C27 H27B 109.5 . .
N4 C27 H27C 109.5 . .
H27A C27 H27C 109.5 . .
H27B C27 H27C 109.5 . .
O12 C28 N5 129(4) . .
O12 C28 H28 115.4 . .
N5 C28 H28 115.4 . .
N5 C29 H29A 109.5 . .
N5 C29 H29B 109.5 . .
H29A C29 H29B 109.5 . .
N5 C29 H29C 109.5 . .
H29A C29 H29C 109.5 . .
H29B C29 H29C 109.5 . .
N5 C30 H30A 109.5 . .
N5 C30 H30B 109.5 . .
H30A C30 H30B 109.5 . .
N5 C30 H30C 109.5 . .
H30A C30 H30C 109.5 . .
H30B C30 H30C 109.5 . .
O3 N1 O2 121(2) . .
O3 N1 O1 122(2) . .
O2 N1 O1 117.1(17) . .
O4 N2 O6 119(2) . .
O4 N2 O5 121(2) . .
O6 N2 O5 120(2) . .
O8 N3 O7 117(2) . .
O8 N3 O9 123(2) . .
O7 N3 O9 120.2(18) . .
C25 N4 C26 122(2) . .
C25 N4 C27 125(2) . .
C26 N4 C27 113(2) . .
C28 N5 C30 120(3) . .
C28 N5 C29 121(3) . .
C30 N5 C29 119(3) . .
C22 N6 C23 118(2) . .
C22 N6 C24 122(3) . .
C23 N6 C24 120(2) . .
N1 O2 Ag3 103.5(12) . .
N2 O4 Ag2 128.1(15) . .
N2 O5 Ag1 123.0(14) . .
N3 O7 Ag5 109.2(14) . .
C25 O10 Ag2 120.6(16) . .
C22 O11 Ag8 125.7(18) . .
C28 O12 Ag1 133(2) . .
O14 O13 C21 62.4(10) . .
O14 O13 O15 121.6(13) . 3_766
C21 O13 O15 59.2(10) . 3_766
O14 O13 Ag4 81.2(19) . .
C21 O13 Ag4 127.1(16) . .
O15 O13 Ag4 137(2) 3_766 .
O14 O13 Ag7 120(3) . .
C21 O13 Ag7 118.4(16) . .
O15 O13 Ag7 88.2(18) 3_766 .
Ag4 O13 Ag7 112.5(5) . .
O13 O14 C21 62.1(10) . .
O13 O14 O15 121.1(13) . .
C21 O14 O15 59.0(10) . .
O13 O14 Ag6 121(2) . .
C21 O14 Ag6 121.7(17) . .
O15 O14 Ag6 91(2) . .
O13 O14 Ag4 72.2(19) . .
C21 O14 Ag4 120.3(18) . .
O15 O14 Ag4 141(2) . .
Ag6 O14 Ag4 113.7(5) . .
C21 O15 O13 58.7(10) . 3_766
C21 O15 O14 58.7(10) . .
O13 O15 O14 117.3(12) 3_766 .

loop_
_geom_bond_atom_site_label_1
_geom_bond_atom_site_label_2
_geom_bond_distance
_geom_bond_site_symmetry_2
Ag1 O5 2.338(17) .
Ag1 S3 2.487(5) .
Ag1 S1 2.502(5) .
Ag1 O12 2.548(18) .
Ag1 Ag2 3.047(2) .
Ag1 Ag4 3.057(2) .
Ag1 Ag6 3.060(2) .
Ag1 Ag5 3.079(2) .
Ag2 O10 2.426(14) .
Ag2 O4 2.452(17) .
Ag2 S5 2.516(5) .
Ag2 S3 2.531(5) .
Ag2 Ag7 2.995(3) .
Ag2 Ag4 3.018(2) .
Ag2 Ag3 3.088(2) .
Ag3 O2 2.371(16) .
Ag3 S5 2.478(5) .
Ag3 S2 2.487(5) .
Ag3 Ag9 2.991(4) 3_766
Ag3 Ag7 3.136(3) .
Ag3 Ag8 3.266(3) .
Ag4 S5 2.434(5) .
Ag4 S1 2.440(5) .
Ag4 O13 2.46(2) .
Ag4 O14 2.56(3) .
Ag5 O7 2.346(14) .
Ag5 S4 2.541(6) .
Ag5 S1 2.584(6) .
Ag5 Ag10 2.957(3) .
Ag5 Ag6 2.958(2) .
Ag5 Ag8 3.102(2) 3_766
Ag6 S3 2.432(5) .
Ag6 S4 2.435(5) .
Ag6 O14 2.52(3) .
Ag6 Ag9A 3.209(7) .
Ag6 Ag9 3.224(5) .
Ag7 S3 2.434(5) .
Ag7 S2 2.436(5) .
Ag7 O13 2.49(2) .
Ag7 Ag10 3.179(3) 3_766
Ag8 O11 2.287(17) .
Ag8 S4 2.517(6) 3_766
Ag8 S2 2.563(6) .
Ag8 Ag5 3.102(2) 3_766
Ag8 Ag10 3.289(3) 3_766
Ag9 Ag9A 0.783(6) .
Ag9 S5 2.334(7) 3_766
Ag9 S4 2.400(7) .
Ag9 Ag3 2.991(4) 3_766
Ag9A S4 2.534(9) .
Ag9A S5 2.601(8) 3_766
Ag10 S2 2.388(5) 3_766
Ag10 S1 2.389(5) .
Ag10 Ag7 3.179(3) 3_766
Ag10 Ag8 3.289(3) 3_766
S1 C1 1.86(2) .
S2 C5 1.88(2) .
S2 Ag10 2.388(5) 3_766
S3 C9 1.900(14) .
S4 C13 1.87(3) .
S4 Ag8 2.517(6) 3_766
S5 C17 1.866(18) .
S5 Ag9 2.334(7) 3_766
S5 Ag9A 2.601(8) 3_766
C1 C3 1.48(3) .
C1 C2 1.52(3) .
C1 C4 1.55(3) .
C2 H2A 0.9800 .
C2 H2B 0.9800 .
C2 H2C 0.9800 .
C3 H3A 0.9800 .
C3 H3B 0.9800 .
C3 H3C 0.9800 .
C4 H4A 0.9800 .
C4 H4B 0.9800 .
C4 H4C 0.9800 .
C5 C8 1.48(3) .
C5 C7 1.496(10) .
C5 C6 1.497(10) .
C6 H6A 0.9800 .
C6 H6B 0.9800 .
C6 H6C 0.9800 .
C7 H7A 0.9800 .
C7 H7B 0.9800 .
C7 H7C 0.9800 .
C8 H8A 0.9800 .
C8 H8B 0.9800 .
C8 H8C 0.9800 .
C9 C12 1.496(9) .
C9 C10 1.501(9) .
C9 C11 1.508(9) .
C9 C12A 1.511(9) .
C9 C10A 1.511(9) .
C10 C10A 1.427(15) .
C10 C11A 1.485(14) .
C10 H10A 0.9600 .
C10 H10B 0.9599 .
C10 H10C 0.9599 .
C10A C12 1.452(14) .
C10A H10F 0.9601 .
C10A H10D 0.9600 .
C10A H10G 0.9600 .
C11 C11A 1.416(14) .
C11 C12A 1.454(14) .
C11 H11A 0.9602 .
C11 H11B 0.9598 .
C11 H11C 0.9599 .
C11A H11F 0.9600 .
C11A H11D 0.9601 .
C12A H12A 0.9600 .
C12A H12B 0.9600 .
C12A H11E 0.9599 .
C12 H12 0.9599 .
C12 H10H 0.9601 .
C12 H12C 0.9600 .
C13 C16 1.49(4) .
C13 C14 1.50(4) .
C13 C15 1.54(4) .
C14 H14A 0.9800 .
C14 H14B 0.9800 .
C14 H14C 0.9800 .
C15 H15A 0.9800 .
C15 H15B 0.9800 .
C15 H15C 0.9800 .
C16 H16A 0.9800 .
C16 H16B 0.9800 .
C16 H16C 0.9800 .
C17 C18A 1.506(15) .
C17 C20A 1.506(15) .
C17 C19A 1.509(15) .
C17 C20 1.520(15) .
C17 C18 1.530(15) .
C17 C19 1.533(15) .
C18A C18 1.439(15) .
C18A C19 1.486(15) .
C18A H18A 0.9601 .
C18A H18B 0.9600 .
C18A H18C 0.9602 .
C18 C20A 1.445(15) .
C18 H18F 0.9600 .
C18 H18G 0.9597 .
C18 H18D 0.9602 .
C19 C19A 1.411(15) .
C19 H19A 0.9601 .
C19 H18E 0.9601 .
C19 H19B 0.9600 .
C19A C20 1.461(15) .
C19A H19D 0.9601 .
C19A H19C 0.9599 .
C20 C20A 1.454(15) .
C20 H20A 0.9600 .
C20 H19F 0.9601 .
C20A H20D 0.9600 .
C20A H20C 0.9600 .
C20A H18H 0.9598 .
C21 O13 1.243(10) .
C21 O13 1.243(10) 3_766
C21 O14 1.247(10) .
C21 O14 1.247(10) 3_766
C21 O15 1.251(10) .
C21 O15 1.251(10) 3_766
C22 O11 1.24(3) .
C22 N6 1.36(3) .
C22 H22 0.9500 .
C23 N6 1.45(3) .
C23 H23A 0.9800 .
C23 H23B 0.9800 .
C23 H23C 0.9800 .
C24 N6 1.46(3) .
C24 H24A 0.9800 .
C24 H24B 0.9800 .
C24 H24C 0.9800 .
C25 O10 1.24(3) .
C25 N4 1.31(3) .
C25 H25 0.9500 .
C26 N4 1.39(3) .
C26 H26A 0.9800 .
C26 H26B 0.9800 .
C26 H26C 0.9800 .
C27 N4 1.41(3) .
C27 H27A 0.9800 .
C27 H27B 0.9800 .
C27 H27C 0.9800 .
C28 O12 1.24(4) .
C28 N5 1.34(3) .
C28 H28 0.9500 .
C29 N5 1.41(4) .
C29 H29A 0.9800 .
C29 H29B 0.9800 .
C29 H29C 0.9800 .
C30 N5 1.38(4) .
C30 H30A 0.9800 .
C30 H30B 0.9800 .
C30 H30C 0.9800 .
N1 O3 1.20(2) .
N1 O2 1.25(2) .
N1 O1 1.29(2) .
N2 O4 1.21(2) .
N2 O6 1.21(2) .
N2 O5 1.23(2) .
N3 O8 1.20(2) .
N3 O7 1.22(2) .
N3 O9 1.24(2) .
N7 O18 1.215(9) .
N7 O16 1.220(9) .
N7 O17 1.227(9) .
O13 O14 1.16(3) .
O13 O15 1.29(3) 3_766
O14 O15 1.29(3) .
O15 O13 1.29(3) 3_766
